data_4325979
loop_
_publ_author_name
'Mark J. Saly'
'Jing Li'
'Mary Jane Heeg'
'Charles H. Winter'

_publ_section_title
;
 Efficient Hydride and Pyrazolyl Redistribution upon Thermolysis of a
 Calcium Complex Containing Dihydrobis(pyrazolyl)borate Ligands
;
_journal_name_full 'Inorganic Chemistry'
_journal_page_first 7385
_journal_page_last 7387
_journal_paper_doi 10.1021/ic2012815
_journal_volume 50
_journal_year 2011
_chemical_formula_sum 'C26 H44 B4 Ca2 N12 O2'
_chemical_formula_weight 680.13
_chemical_name_systematic
; 
 ? 
;
_space_group_IT_number 2
_symmetry_cell_setting triclinic
_symmetry_space_group_name_Hall '-P 1'
_symmetry_space_group_name_H-M 'P -1'
_atom_sites_solution_hydrogens geom
_atom_sites_solution_primary direct
_atom_sites_solution_secondary difmap
_audit_creation_method SHELXL-97
_cell_angle_alpha 92.260(2)
_cell_angle_beta 102.222(2)
_cell_angle_gamma 105.636(2)
_cell_formula_units_Z 2
_cell_length_a 11.1854(6)
_cell_length_b 12.8190(6)
_cell_length_c 13.8733(7)
_cell_measurement_reflns_used 4096
_cell_measurement_temperature 250(2)
_cell_measurement_theta_max 21.5
_cell_measurement_theta_min 2.5
_cell_volume 1862.33(16)
_computing_cell_refinement 'Bruker APEX2'
_computing_data_collection 'Bruker APEX2'
_computing_data_reduction 'Bruker APEX2'
_computing_molecular_graphics SHELXTL-Plus
_computing_publication_material SHELXL-97
_computing_structure_refinement 'SHELXL-97 (Sheldrick, 1997)'
_computing_structure_solution 'SHELXS-97 (Sheldrick, 1990)'
_diffrn_ambient_temperature 250(2)
_diffrn_measured_fraction_theta_full 0.971
_diffrn_measured_fraction_theta_max 0.969
_diffrn_measurement_method 'Bruker APEX2'
_diffrn_radiation_monochromator graphite
_diffrn_radiation_source 'fine-focus sealed tube'
_diffrn_radiation_type MoK\a
_diffrn_radiation_wavelength 0.71073
_diffrn_reflns_av_R_equivalents 0.0517
_diffrn_reflns_av_sigmaI/netI 0.0814
_diffrn_reflns_limit_h_max 14
_diffrn_reflns_limit_h_min -14
_diffrn_reflns_limit_k_max 17
_diffrn_reflns_limit_k_min -17
_diffrn_reflns_limit_l_max 18
_diffrn_reflns_limit_l_min 0
_diffrn_reflns_number 21912
_diffrn_reflns_theta_full 28.30
_diffrn_reflns_theta_max 28.32
_diffrn_reflns_theta_min 2.13
_exptl_absorpt_coefficient_mu 0.347
_exptl_absorpt_correction_T_max 0.9465
_exptl_absorpt_correction_T_min 0.9182
_exptl_absorpt_correction_type multi-scan
_exptl_absorpt_process_details 'SADABS, Sheldrick, 1997'
_exptl_crystal_colour colorless
_exptl_crystal_density_diffrn 1.213
_exptl_crystal_description 'flat rhomboid'
_exptl_crystal_F_000 720
_exptl_crystal_size_max 0.25
_exptl_crystal_size_mid 0.22
_exptl_crystal_size_min 0.16
_refine_diff_density_max 0.872
_refine_diff_density_min -0.495
_refine_diff_density_rms 0.062
_refine_ls_extinction_method none
_refine_ls_goodness_of_fit_ref 1.043
_refine_ls_hydrogen_treatment mixed
_refine_ls_matrix_type full
_refine_ls_number_parameters 452
_refine_ls_number_reflns 8988
_refine_ls_number_restraints 11
_refine_ls_restrained_S_all 1.043
_refine_ls_R_factor_all 0.1384
_refine_ls_R_factor_gt 0.0694
_refine_ls_shift/su_max 0.031
_refine_ls_shift/su_mean 0.002
_refine_ls_structure_factor_coef Fsqd
_refine_ls_weighting_details 'calc w=1/[\s^2^(Fo^2^)+(0.0965P)^2^+0.3175P] where P=(Fo^2^+2Fc^2^)/3'
_refine_ls_weighting_scheme calc
_refine_ls_wR_factor_gt 0.1745
_refine_ls_wR_factor_ref 0.2048
_reflns_number_gt 4890
_reflns_number_total 8988
_reflns_threshold_expression >2sigma(I)
_cod_data_source_file ic2012815_si_002_2.cif
_cod_data_source_block xkar
_cod_database_code 4325979

loop_
_symmetry_equiv_pos_as_xyz
'x, y, z'
'-x, -y, -z'

loop_
_atom_site_label
_atom_site_type_symbol
_atom_site_fract_x
_atom_site_fract_y
_atom_site_fract_z
_atom_site_U_iso_or_equiv
_atom_site_adp_type
_atom_site_occupancy
_atom_site_symmetry_multiplicity
_atom_site_calc_flag
_atom_site_refinement_flags
_atom_site_disorder_assembly
_atom_site_disorder_group
Ca1 Ca 0.59677(6) 0.24068(5) 0.10818(5) 0.0425(2) Uani 1 1 d . . .
N1 N 0.7725(3) 0.2012(3) 0.0510(2) 0.0572(8) Uani 1 1 d . . .
N2 N 0.8936(3) 0.2672(3) 0.0836(2) 0.0550(8) Uani 1 1 d . . .
C1 C 0.7803(4) 0.1207(4) -0.0075(3) 0.0682(11) Uani 1 1 d . . .
H1 H 0.7104 0.0626 -0.0406 0.082 Uiso 1 1 calc R . .
C2 C 0.9049(5) 0.1332(4) -0.0134(4) 0.0807(13) Uani 1 1 d . . .
H2 H 0.9358 0.0871 -0.0497 0.097 Uiso 1 1 calc R . .
C3 C 0.9725(4) 0.2261(4) 0.0443(3) 0.0708(12) Uani 1 1 d . . .
H3 H 1.0612 0.2572 0.0551 0.085 Uiso 1 1 calc R . .
N3 N 0.7244(3) 0.4224(3) 0.0827(2) 0.0615(9) Uani 1 1 d . . .
N4 N 0.8543(3) 0.4503(3) 0.1073(2) 0.0553(8) Uani 1 1 d . . .
C4 C 0.6960(4) 0.5136(4) 0.0585(3) 0.0710(12) Uani 1 1 d . . .
H4 H 0.6122 0.5186 0.0382 0.085 Uiso 1 1 calc R . .
C5 C 0.8027(4) 0.5992(4) 0.0668(3) 0.0705(12) Uani 1 1 d . . .
H5 H 0.8070 0.6714 0.0541 0.085 Uiso 1 1 calc R . .
C6 C 0.9001(4) 0.5564(3) 0.0972(3) 0.0637(11) Uani 1 1 d . . .
H6 H 0.9871 0.5949 0.1095 0.076 Uiso 1 1 calc R . .
N5 N 0.7706(3) 0.2988(2) 0.2586(2) 0.0513(7) Uani 1 1 d . . .
N6 N 0.8917(3) 0.3454(2) 0.2526(2) 0.0493(7) Uani 1 1 d . . .
C7 C 0.7734(4) 0.2914(3) 0.3541(3) 0.0580(10) Uani 1 1 d . . .
H7 H 0.7017 0.2614 0.3798 0.070 Uiso 1 1 calc R . .
C8 C 0.8965(4) 0.3339(4) 0.4105(3) 0.0713(12) Uani 1 1 d . . .
H8 H 0.9243 0.3391 0.4798 0.086 Uiso 1 1 calc R . .
C9 C 0.9681(4) 0.3662(3) 0.3440(3) 0.0636(11) Uani 1 1 d . . .
H9 H 1.0569 0.3980 0.3593 0.076 Uiso 1 1 calc R . .
B1 B 0.9259(4) 0.3716(4) 0.1530(3) 0.0543(11) Uani 1 1 d . . .
O1 O 0.4794(2) 0.3255(2) 0.19301(19) 0.0596(7) Uani 1 1 d . B .
C10 C 0.3453(4) 0.2867(4) 0.1860(3) 0.0757(12) Uani 1 1 d D . .
H10A H 0.3239 0.2150 0.2107 0.091 Uiso 1 1 calc R A 1
H10B H 0.2982 0.2802 0.1168 0.091 Uiso 1 1 calc R A 1
C11 C 0.3106(9) 0.3702(6) 0.2495(12) 0.106(4) Uiso 0.65(3) 1 d PD B 1
H11A H 0.2993 0.3440 0.3133 0.127 Uiso 0.65(3) 1 calc PR B 1
H11B H 0.2321 0.3855 0.2150 0.127 Uiso 0.65(3) 1 calc PR B 1
C11' C 0.3040(8) 0.3903(7) 0.2014(14) 0.070(6) Uiso 0.35(3) 1 d PD B 2
H11C H 0.2753 0.4169 0.1379 0.084 Uiso 0.35(3) 1 calc PR B 2
H11D H 0.2352 0.3766 0.2369 0.084 Uiso 0.35(3) 1 calc PR B 2
C12 C 0.4261(5) 0.4719(4) 0.2639(6) 0.142(3) Uani 1 1 d D . .
H12A H 0.4117 0.5212 0.2133 0.170 Uiso 1 1 calc R B 1
H12B H 0.4438 0.5113 0.3297 0.170 Uiso 1 1 calc R B 1
C13 C 0.5359(4) 0.4250(4) 0.2529(5) 0.1047(19) Uani 1 1 d D B .
H13A H 0.5957 0.4750 0.2216 0.126 Uiso 1 1 calc R . .
H13B H 0.5824 0.4134 0.3179 0.126 Uiso 1 1 calc R . .
B2 B 0.4203(5) 0.2251(5) -0.0685(3) 0.0603(12) Uani 1 1 d . . .
B3 B 0.5260(5) 0.0452(4) 0.1885(4) 0.0557(11) Uani 1 1 d . . .
Ca2 Ca 0.38299(7) 0.12911(6) -0.25962(5) 0.0458(2) Uani 1 1 d . . .
N7 N 0.5785(3) 0.2458(2) -0.2969(2) 0.0489(7) Uani 1 1 d . . .
N8 N 0.5743(3) 0.2812(2) -0.3887(2) 0.0478(7) Uani 1 1 d . . .
C14 C 0.6995(4) 0.2825(3) -0.2480(3) 0.0586(10) Uani 1 1 d . . .
H14 H 0.7300 0.2701 -0.1822 0.070 Uiso 1 1 calc R . .
C15 C 0.7753(4) 0.3413(3) -0.3053(3) 0.0667(11) Uani 1 1 d . . .
H15 H 0.8636 0.3754 -0.2877 0.080 Uiso 1 1 calc R . .
C16 C 0.6920(4) 0.3384(3) -0.3937(3) 0.0613(10) Uani 1 1 d . . .
H16 H 0.7138 0.3714 -0.4494 0.074 Uiso 1 1 calc R . .
N9 N 0.3553(3) 0.0643(2) -0.4332(2) 0.0528(7) Uani 1 1 d . . .
N10 N 0.3971(3) 0.1342(2) -0.49813(19) 0.0481(7) Uani 1 1 d . . .
C17 C 0.3174(4) -0.0340(3) -0.4832(3) 0.0622(10) Uani 1 1 d . . .
H17 H 0.2835 -0.0989 -0.4567 0.075 Uiso 1 1 calc R . .
C18 C 0.3338(4) -0.0289(4) -0.5782(3) 0.0700(12) Uani 1 1 d . . .
H18 H 0.3143 -0.0871 -0.6276 0.084 Uiso 1 1 calc R . .
C19 C 0.3841(4) 0.0778(4) -0.5851(3) 0.0600(10) Uani 1 1 d . . .
H19 H 0.4064 0.1079 -0.6418 0.072 Uiso 1 1 calc R . .
N11 N 0.3100(3) 0.2700(2) -0.3508(2) 0.0541(8) Uani 1 1 d . . .
N12 N 0.3525(3) 0.3025(2) -0.4326(2) 0.0514(7) Uani 1 1 d . . .
C20 C 0.2297(4) 0.3265(3) -0.3408(3) 0.0628(10) Uani 1 1 d . . .
H20 H 0.1861 0.3210 -0.2894 0.075 Uiso 1 1 calc R . .
C21 C 0.2173(4) 0.3943(4) -0.4145(3) 0.0717(12) Uani 1 1 d . . .
H21 H 0.1657 0.4417 -0.4237 0.086 Uiso 1 1 calc R . .
C22 C 0.2976(4) 0.3765(3) -0.4709(3) 0.0648(11) Uani 1 1 d . . .
H22 H 0.3118 0.4110 -0.5277 0.078 Uiso 1 1 calc R . .
B4 B 0.4508(4) 0.2566(3) -0.4686(3) 0.0507(10) Uani 1 1 d . . .
O2 O 0.1616(3) 0.0424(3) -0.2799(2) 0.0777(9) Uani 1 1 d . . .
C23 C 0.1094(7) -0.0234(7) -0.2130(6) 0.106(3) Uiso 0.703(7) 1 d PD C 1
H23A H 0.1161 0.0208 -0.1518 0.127 Uiso 0.703(7) 1 calc PR C 1
H23B H 0.1556 -0.0778 -0.1964 0.127 Uiso 0.703(7) 1 calc PR C 1
C24 C -0.0316(7) -0.0803(9) -0.2621(6) 0.120(3) Uiso 0.703(7) 1 d PD C 1
H24A H -0.0880 -0.0447 -0.2371 0.144 Uiso 0.703(7) 1 calc PR C 1
H24B H -0.0549 -0.1573 -0.2504 0.144 Uiso 0.703(7) 1 calc PR C 1
C25 C -0.0387(7) -0.0674(6) -0.3728(5) 0.100(3) Uiso 0.703(7) 1 d PD C 1
H25A H -0.0222 -0.1293 -0.4060 0.120 Uiso 0.703(7) 1 calc PR C 1
H25B H -0.1224 -0.0610 -0.4064 0.120 Uiso 0.703(7) 1 calc PR C 1
C26 C 0.0672(6) 0.0385(5) -0.3713(5) 0.084(2) Uiso 0.703(7) 1 d PD C 1
H26A H 0.1042 0.0366 -0.4292 0.100 Uiso 0.703(7) 1 calc PR C 1
H26B H 0.0340 0.1019 -0.3708 0.100 Uiso 0.703(7) 1 calc PR C 1
C23' C 0.0894(15) 0.0666(17) -0.2081(16) 0.112(7) Uiso 0.297(7) 1 d PD C 2
H23C H 0.0898 0.1432 -0.2060 0.134 Uiso 0.297(7) 1 calc PR C 2
H23D H 0.1270 0.0517 -0.1415 0.134 Uiso 0.297(7) 1 calc PR C 2
C24' C -0.0475(14) -0.0086(13) -0.2454(13) 0.101(6) Uiso 0.297(7) 1 d PD C 2
H24C H -0.1030 0.0311 -0.2821 0.121 Uiso 0.297(7) 1 calc PR C 2
H24D H -0.0826 -0.0372 -0.1897 0.121 Uiso 0.297(7) 1 calc PR C 2
C25' C -0.0370(14) -0.1017(11) -0.3138(15) 0.074(5) Uiso 0.297(7) 1 d PD C 2
H25C H -0.0471 -0.1698 -0.2826 0.089 Uiso 0.297(7) 1 calc PR C 2
H25D H -0.0989 -0.1138 -0.3777 0.089 Uiso 0.297(7) 1 calc PR C 2
C26' C 0.1007(16) -0.053(2) -0.324(2) 0.142(10) Uiso 0.297(7) 1 d PD C 2
H26C H 0.1499 -0.1030 -0.3001 0.170 Uiso 0.297(7) 1 calc PR C 2
H26D H 0.0987 -0.0501 -0.3952 0.170 Uiso 0.297(7) 1 calc PR C 2
H1B1 H 1.026(4) 0.411(3) 0.166(3) 0.057(10) Uiso 1 1 d . . .
H1B2 H 0.324(5) 0.215(4) -0.124(4) 0.117(17) Uiso 1 1 d . . .
H2B2 H 0.441(5) 0.303(4) -0.019(4) 0.119(17) Uiso 1 1 d . . .
H3B2 H 0.492(5) 0.199(4) -0.079(3) 0.094(16) Uiso 1 1 d . . .
H4B2 H 0.392(6) 0.164(5) -0.019(4) 0.13(2) Uiso 1 1 d . . .
H1B3 H 0.611(5) 0.052(4) 0.235(4) 0.094(15) Uiso 1 1 d . . .
H2B3 H 0.496(4) 0.108(4) 0.209(3) 0.079(13) Uiso 1 1 d . . .
H3B3 H 0.464(4) -0.022(3) 0.202(3) 0.063(11) Uiso 1 1 d . . .
H4B3 H 0.515(5) 0.038(4) 0.103(4) 0.122(18) Uiso 1 1 d . . .
H1B4 H 0.475(3) 0.298(3) -0.531(3) 0.055(10) Uiso 1 1 d . . .

loop_
_atom_site_aniso_label
_atom_site_aniso_U_11
_atom_site_aniso_U_22
_atom_site_aniso_U_33
_atom_site_aniso_U_23
_atom_site_aniso_U_13
_atom_site_aniso_U_12
Ca1 0.0334(4) 0.0510(4) 0.0421(4) 0.0041(3) 0.0083(3) 0.0109(3)
N1 0.0385(17) 0.065(2) 0.066(2) -0.0018(17) 0.0121(15) 0.0129(15)
N2 0.0361(16) 0.073(2) 0.0607(19) 0.0156(16) 0.0167(14) 0.0179(15)
C1 0.063(3) 0.079(3) 0.063(3) -0.004(2) 0.015(2) 0.022(2)
C2 0.074(3) 0.105(4) 0.079(3) 0.002(3) 0.036(3) 0.040(3)
C3 0.048(2) 0.099(3) 0.078(3) 0.017(3) 0.029(2) 0.031(2)
N3 0.0400(18) 0.069(2) 0.076(2) 0.0285(17) 0.0109(15) 0.0156(15)
N4 0.0381(17) 0.0617(19) 0.064(2) 0.0180(15) 0.0118(14) 0.0091(14)
C4 0.058(3) 0.075(3) 0.087(3) 0.038(2) 0.017(2) 0.026(2)
C5 0.076(3) 0.065(3) 0.083(3) 0.033(2) 0.031(2) 0.027(2)
C6 0.054(2) 0.060(2) 0.073(3) 0.021(2) 0.016(2) 0.0052(19)
N5 0.0451(17) 0.0554(18) 0.0488(18) 0.0089(14) 0.0063(14) 0.0098(14)
N6 0.0361(16) 0.0533(17) 0.0525(18) 0.0100(14) 0.0009(13) 0.0096(13)
C7 0.059(2) 0.062(2) 0.047(2) 0.0092(18) 0.0049(18) 0.0125(19)
C8 0.071(3) 0.084(3) 0.053(2) 0.004(2) -0.007(2) 0.027(2)
C9 0.048(2) 0.067(3) 0.063(3) 0.004(2) -0.008(2) 0.0120(19)
B1 0.029(2) 0.062(3) 0.067(3) 0.014(2) 0.0051(19) 0.0096(19)
O1 0.0440(15) 0.0612(16) 0.0677(17) -0.0189(13) 0.0101(12) 0.0109(12)
C10 0.053(3) 0.097(3) 0.085(3) 0.001(3) 0.022(2) 0.031(2)
C12 0.171(7) 0.117(5) 0.163(6) -0.017(5) 0.024(5) 0.100(5)
C13 0.104(4) 0.077(3) 0.122(5) -0.041(3) 0.046(4) -0.001(3)
B2 0.065(3) 0.080(3) 0.037(2) -0.005(2) -0.003(2) 0.036(3)
B3 0.058(3) 0.050(3) 0.059(3) 0.016(2) 0.009(2) 0.018(2)
Ca2 0.0484(4) 0.0519(4) 0.0366(4) 0.0078(3) 0.0079(3) 0.0148(3)
N7 0.0510(18) 0.0512(17) 0.0434(16) 0.0051(13) 0.0081(14) 0.0148(14)
N8 0.0540(18) 0.0454(16) 0.0465(17) 0.0063(13) 0.0161(14) 0.0145(14)
C14 0.059(2) 0.058(2) 0.051(2) -0.0037(18) 0.0017(19) 0.0131(19)
C15 0.056(3) 0.062(2) 0.074(3) 0.002(2) 0.014(2) 0.0044(19)
C16 0.065(3) 0.052(2) 0.069(3) 0.0058(19) 0.027(2) 0.0103(19)
N9 0.063(2) 0.0538(18) 0.0419(16) 0.0069(14) 0.0094(14) 0.0193(15)
N10 0.0532(18) 0.0598(18) 0.0331(15) 0.0036(13) 0.0064(13) 0.0221(14)
C17 0.068(3) 0.046(2) 0.066(3) -0.0046(19) 0.001(2) 0.0171(19)
C18 0.077(3) 0.077(3) 0.055(3) -0.016(2) -0.002(2) 0.037(3)
C19 0.066(3) 0.083(3) 0.036(2) -0.0023(19) 0.0060(17) 0.035(2)
N11 0.061(2) 0.0568(18) 0.0527(18) 0.0072(15) 0.0166(15) 0.0270(16)
N12 0.0588(19) 0.0542(17) 0.0445(16) 0.0095(14) 0.0087(14) 0.0233(15)
C20 0.058(2) 0.072(3) 0.064(3) 0.000(2) 0.011(2) 0.029(2)
C21 0.067(3) 0.071(3) 0.077(3) 0.001(2) -0.005(2) 0.038(2)
C22 0.077(3) 0.059(2) 0.061(2) 0.014(2) 0.001(2) 0.034(2)
B4 0.060(3) 0.055(2) 0.041(2) 0.0136(19) 0.0136(19) 0.021(2)
O2 0.0519(17) 0.102(2) 0.0708(19) 0.0231(17) 0.0111(15) 0.0086(16)

loop_
_atom_type_symbol
_atom_type_description
_atom_type_scat_dispersion_real
_atom_type_scat_dispersion_imag
_atom_type_scat_source
C C 0.0033 0.0016 'International Tables Vol C Tables 4.2.6.8 and 6.1.1.4'
H H 0.0000 0.0000 'International Tables Vol C Tables 4.2.6.8 and 6.1.1.4'
B B 0.0013 0.0007 'International Tables Vol C Tables 4.2.6.8 and 6.1.1.4'
N N 0.0061 0.0033 'International Tables Vol C Tables 4.2.6.8 and 6.1.1.4'
O O 0.0106 0.0060 'International Tables Vol C Tables 4.2.6.8 and 6.1.1.4'
Ca Ca 0.2262 0.3064 'International Tables Vol C Tables 4.2.6.8 and 6.1.1.4'

loop_
_geom_angle_atom_site_label_1
_geom_angle_atom_site_label_2
_geom_angle_atom_site_label_3
_geom_angle
_geom_angle_site_symmetry_3
O1 Ca1 N1 161.79(10) .
O1 Ca1 N5 86.27(10) .
N1 Ca1 N5 78.64(10) .
O1 Ca1 N3 89.01(10) .
N1 Ca1 N3 77.27(11) .
N5 Ca1 N3 74.72(10) .
O1 Ca1 B2 90.68(13) .
N1 Ca1 B2 101.69(14) .
N5 Ca1 B2 166.81(14) .
N3 Ca1 B2 92.41(14) .
O1 Ca1 B3 93.94(13) .
N1 Ca1 B3 95.16(14) .
N5 Ca1 B3 86.17(13) .
N3 Ca1 B3 160.44(13) .
B2 Ca1 B3 106.87(16) .
C1 N1 N2 106.0(3) .
C1 N1 Ca1 133.3(3) .
N2 N1 Ca1 120.6(2) .
C3 N2 N1 109.1(3) .
C3 N2 B1 128.3(3) .
N1 N2 B1 122.6(3) .
N1 C1 C2 110.9(4) .
C3 C2 C1 104.8(4) .
N2 C3 C2 109.2(4) .
C4 N3 N4 105.1(3) .
C4 N3 Ca1 133.7(3) .
N4 N3 Ca1 120.7(2) .
C6 N4 N3 108.9(3) .
C6 N4 B1 129.0(3) .
N3 N4 B1 121.5(3) .
N3 C4 C5 112.1(4) .
C6 C5 C4 104.2(4) .
N4 C6 C5 109.7(4) .
C7 N5 N6 106.5(3) .
C7 N5 Ca1 132.5(3) .
N6 N5 Ca1 121.0(2) .
C9 N6 N5 109.3(3) .
C9 N6 B1 128.9(3) .
N5 N6 B1 121.7(3) .
N5 C7 C8 110.5(4) .
C9 C8 C7 104.8(4) .
N6 C9 C8 108.9(4) .
N4 B1 N2 111.3(3) .
N4 B1 N6 108.8(3) .
N2 B1 N6 110.5(3) .
C13 O1 C10 112.4(3) .
C13 O1 Ca1 122.3(2) .
C10 O1 Ca1 125.2(2) .
O1 C10 C11 106.9(4) .
O1 C10 C11' 104.6(5) .
C11 C10 C11' 27.1(6) .
C10 C11 C12 103.5(4) .
C12 C11' C10 103.6(4) .
C13 C12 C11' 105.6(5) .
C13 C12 C11 103.5(5) .
C11' C12 C11 27.1(6) .
O1 C13 C12 106.3(4) .
Ca1 B2 Ca2 135.0(2) .
Ca1 B3 Ca2 142.7(2) 2_655
O2 Ca2 N9 86.81(11) .
O2 Ca2 N7 158.06(10) .
N9 Ca2 N7 79.03(10) .
O2 Ca2 N11 84.27(11) .
N9 Ca2 N11 76.57(10) .
N7 Ca2 N11 76.23(10) .
O2 Ca2 B2 95.69(15) .
N9 Ca2 B2 173.89(14) .
N7 Ca2 B2 96.91(15) .
N11 Ca2 B2 98.10(13) .
O2 Ca2 B3 97.77(13) 2_655
N9 Ca2 B3 93.23(13) 2_655
N7 Ca2 B3 99.67(13) 2_655
N11 Ca2 B3 169.50(13) 2_655
B2 Ca2 B3 91.96(15) 2_655
C14 N7 N8 105.8(3) .
C14 N7 Ca2 134.7(3) .
N8 N7 Ca2 119.5(2) .
C16 N8 N7 109.1(3) .
C16 N8 B4 128.3(3) .
N7 N8 B4 122.5(3) .
N7 C14 C15 111.8(4) .
C16 C15 C14 103.9(4) .
N8 C16 C15 109.4(4) .
C17 N9 N10 105.2(3) .
C17 N9 Ca2 133.7(3) .
N10 N9 Ca2 120.7(2) .
C19 N10 N9 109.4(3) .
C19 N10 B4 128.8(3) .
N9 N10 B4 121.7(3) .
N9 C17 C18 111.5(4) .
C19 C18 C17 104.9(4) .
N10 C19 C18 109.0(4) .
C20 N11 N12 105.3(3) .
C20 N11 Ca2 134.3(3) .
N12 N11 Ca2 120.4(2) .
C22 N12 N11 109.7(3) .
C22 N12 B4 128.7(3) .
N11 N12 B4 121.5(3) .
N11 C20 C21 112.1(4) .
C22 C21 C20 103.8(4) .
N12 C22 C21 109.1(4) .
N8 B4 N10 110.4(3) .
N8 B4 N12 110.6(3) .
N10 B4 N12 110.7(3) .
C26' O2 C23 70.8(11) .
C26' O2 C26 63.9(12) .
C23 O2 C26 111.9(4) .
C26' O2 C23' 107.1(11) .
C23 O2 C23' 50.8(8) .
C26 O2 C23' 98.7(8) .
C26' O2 Ca2 126.0(8) .
C23 O2 Ca2 124.3(3) .
C26 O2 Ca2 123.1(3) .
C23' O2 Ca2 122.0(6) .
O2 C23 C24 107.9(6) .
C23 C24 C25 103.2(6) .
C26 C25 C24 103.2(6) .
O2 C26 C25 104.2(5) .
O2 C23' C24' 105.8(14) .
C23' C24' C25' 105.7(14) .
C26' C25' C24' 99.2(14) .
O2 C26' C25' 117.5(18) .

loop_
_geom_bond_atom_site_label_1
_geom_bond_atom_site_label_2
_geom_bond_distance
_geom_bond_site_symmetry_2
Ca1 O1 2.369(2) .
Ca1 N1 2.432(3) .
Ca1 N5 2.464(3) .
Ca1 N3 2.465(3) .
Ca1 B2 2.765(5) .
Ca1 B3 2.770(5) .
N1 C1 1.320(5) .
N1 N2 1.360(4) .
N2 C3 1.336(5) .
N2 B1 1.529(6) .
C1 C2 1.380(6) .
C2 C3 1.346(6) .
N3 C4 1.328(5) .
N3 N4 1.362(4) .
N4 C6 1.341(5) .
N4 B1 1.527(5) .
C4 C5 1.367(6) .
C5 C6 1.347(6) .
N5 C7 1.326(4) .
N5 N6 1.347(4) .
N6 C9 1.342(4) .
N6 B1 1.537(5) .
C7 C8 1.383(5) .
C8 C9 1.352(6) .
O1 C13 1.406(5) .
O1 C10 1.427(5) .
C10 C11 1.5389(10) .
C10 C11' 1.5401(10) .
C11 C12 1.5399(10) .
C11' C12 1.5384(10) .
C12 C13 1.5373(10) .
B2 Ca2 2.778(5) .
B3 Ca2 2.825(5) 2_655
Ca2 O2 2.376(3) .
Ca2 N9 2.444(3) .
Ca2 N7 2.462(3) .
Ca2 N11 2.464(3) .
Ca2 B3 2.825(5) 2_655
N7 C14 1.325(5) .
N7 N8 1.366(4) .
N8 C16 1.341(5) .
N8 B4 1.525(5) .
C14 C15 1.382(5) .
C15 C16 1.366(6) .
N9 C17 1.329(5) .
N9 N10 1.359(4) .
N10 C19 1.342(4) .
N10 B4 1.526(5) .
C17 C18 1.370(6) .
C18 C19 1.347(6) .
N11 C20 1.321(5) .
N11 N12 1.358(4) .
N12 C22 1.333(4) .
N12 B4 1.538(5) .
C20 C21 1.376(6) .
C21 C22 1.365(6) .
O2 C26' 1.28(3) .
O2 C23 1.393(9) .
O2 C26 1.458(7) .
O2 C23' 1.48(2) .
C23 C24 1.5392(10) .
C24 C25 1.5396(10) .
C25 C26 1.5390(10) .
C23' C24' 1.5397(10) .
C24' C25' 1.5400(10) .
C25' C26' 1.5397(10) .
